data_2208525
loop_
_publ_author_name
'Lemmerer, Andreas'
'Billing, David G.'

_publ_section_title
;
 <i>p</i>-Nitroaniline hydrobromide
;
_journal_coeditor_code BT2035
_journal_issue 4
_journal_name_full 'Acta Crystallographica Section E'
_journal_page_first o1562
_journal_page_last o1564
_journal_paper_doi 10.1107/S1600536806010166
_journal_volume 62
_journal_year 2006
_chemical_formula_iupac 'C6 H7 N2 O2 + , Br -'
_chemical_formula_moiety 'C6 H7 N2 O2 + , Br -'
_chemical_formula_sum 'C6 H7 Br N2 O2'
_chemical_formula_weight 219.05
_chemical_name_systematic
;
p-Nitroaniline hydrobromide
;
_space_group_IT_number 43
_symmetry_cell_setting orthorhombic
_symmetry_space_group_name_Hall 'F 2 -2d'
_symmetry_space_group_name_H-M 'F d d 2'
_audit_creation_method 'WinGX routine CIF_UPDATE'
_cell_angle_alpha 90
_cell_angle_beta 90
_cell_angle_gamma 90
_cell_formula_units_Z 16
_cell_length_a 20.625(5)
_cell_length_b 30.408(5)
_cell_length_c 5.080(5)
_cell_measurement_reflns_used 898
_cell_measurement_temperature 293(2)
_cell_measurement_theta_max 26.867
_cell_measurement_theta_min 3.3295
_cell_volume 3186(3)
_computing_cell_refinement SMART-NT
_computing_data_collection 'SMART-NT (Bruker (1998)'
_computing_data_reduction 'SAINT-Plus (Bruker, 1999)'
_computing_molecular_graphics
;
ORTEP-3 for Windows (Farrugia, 1997) and DIAMOND (Brandenburg,
1999)
;
_computing_publication_material
;
WinGX (Farrugia, 1999) and PLATON (Spek, 2003)
;
_computing_structure_refinement 'SHELXL97 (Sheldrick, 1997)'
_computing_structure_solution 'SHELXS97 (Sheldrick, 1997)'
_diffrn_measured_fraction_theta_full 1
_diffrn_measured_fraction_theta_max 1
_diffrn_measurement_device_type 'Bruker SMART CCD area-detector'
_diffrn_measurement_method '\f and \w'
_diffrn_radiation_type MoK\a
_diffrn_radiation_wavelength 0.71069
_diffrn_reflns_av_R_equivalents 0.0364
_diffrn_reflns_limit_h_max 24
_diffrn_reflns_limit_h_min -24
_diffrn_reflns_limit_k_max 30
_diffrn_reflns_limit_k_min -36
_diffrn_reflns_limit_l_max 5
_diffrn_reflns_limit_l_min -6
_diffrn_reflns_number 4378
_diffrn_reflns_theta_full 25.49
_diffrn_reflns_theta_max 25.49
_diffrn_reflns_theta_min 2.39
_exptl_absorpt_coefficient_mu 5.111
_exptl_absorpt_correction_T_max 0.810
_exptl_absorpt_correction_T_min 0.290
_exptl_absorpt_correction_type multi-scan
_exptl_absorpt_process_details '(SADABS; Sheldrick, 1996)'
_exptl_crystal_colour Green
_exptl_crystal_density_diffrn 1.827
_exptl_crystal_density_method 'not measured'
_exptl_crystal_description Needle
_exptl_crystal_F_000 1728
_exptl_crystal_size_max 0.4
_exptl_crystal_size_mid 0.21
_exptl_crystal_size_min 0.04
_refine_diff_density_max 0.313
_refine_diff_density_min -0.291
_refine_ls_abs_structure_details 'Flack (1983), 425 Friedel pairs'
_refine_ls_abs_structure_Flack 0.022(16)
_refine_ls_extinction_method none
_refine_ls_goodness_of_fit_ref 1.081
_refine_ls_hydrogen_treatment constr
_refine_ls_matrix_type full
_refine_ls_number_parameters 101
_refine_ls_number_reflns 1254
_refine_ls_number_restraints 1
_refine_ls_restrained_S_all 1.08
_refine_ls_R_factor_gt 0.0236
_refine_ls_shift/su_max 0
_refine_ls_structure_factor_coef Fsqd
_refine_ls_weighting_details 'calc w = 1/[\s^2^(Fo^2^)+2.6422P] where P=(Fo^2^+2Fc^2^)/3'
_refine_ls_weighting_scheme calc
_refine_ls_wR_factor_ref 0.0563
_reflns_number_gt 1157
_reflns_number_total 1254
_reflns_threshold_expression I>2\s(I)
_cod_data_source_file bt2035.cif
_cod_data_source_block I
_cod_depositor_comments
;
The following automatic conversions were performed:
'_symmetry_cell_setting' value 'Orthorhombic' changed to 'orthorhombic'
according to '/home/saulius/struct/CIF-dictionaries/cif_core.dic'
dictionary named 'cif_core.dic' version 2.4.1 from 2010-06-29.

Automatic conversion script
Id: cif_fix_enum 1527 2010-12-29 10:47:43Z saulius 

The following automatic conversions were performed:

'_symmetry_cell_setting' value 'Orthorhombic' changed to
'orthorhombic' according to
/home/saulius/struct/CIF-dictionaries/cif_core.dic dictionary named
'cif_core.dic' version 2.4.1 from 2010-06-29.

Automatic conversion script
Id: cif_fix_values 1715 2011-07-08 13:25:40Z adriana 
;
_cod_database_code 2208525
_cod_database_fobs_code 2208525

loop_
_symmetry_equiv_pos_as_xyz
'x, y, z'
'-x, -y, z'
'-x+1/4, y+1/4, z+1/4'
'x+1/4, -y+1/4, z+1/4'
'x, y+1/2, z+1/2'
'-x, -y+1/2, z+1/2'
'-x+1/4, y+3/4, z+3/4'
'x+1/4, -y+3/4, z+3/4'
'x+1/2, y, z+1/2'
'-x+1/2, -y, z+1/2'
'-x+3/4, y+1/4, z+3/4'
'x+3/4, -y+1/4, z+3/4'
'x+1/2, y+1/2, z'
'-x+1/2, -y+1/2, z'
'-x+3/4, y+3/4, z+1/4'
'x+3/4, -y+3/4, z+1/4'

loop_
_atom_site_type_symbol
_atom_site_label
_atom_site_fract_x
_atom_site_fract_y
_atom_site_fract_z
_atom_site_U_iso_or_equiv
_atom_site_adp_type
_atom_site_calc_flag
_atom_site_refinement_flags
_atom_site_occupancy
C C1 0.39716(15) 0.25556(12) 0.1947(8) 0.0316(9) Uani d . 1
C C2 0.35624(17) 0.25214(11) 0.4062(9) 0.0370(9) Uani d . 1
H H2 0.3539 0.2262 0.5029 0.044 Uiso calc R 1
C C3 0.31829(17) 0.28829(13) 0.4732(8) 0.0377(9) Uani d . 1
H H3 0.289 0.2868 0.612 0.045 Uiso calc R 1
C C4 0.32510(15) 0.32612(12) 0.3302(8) 0.0281(9) Uani d . 1
C C5 0.36652(15) 0.32939(11) 0.1168(9) 0.0339(7) Uani d . 1
H H5 0.3694 0.3554 0.0217 0.041 Uiso calc R 1
C C6 0.40326(17) 0.29348(13) 0.0476(7) 0.0347(9) Uani d . 1
H H6 0.4315 0.2947 -0.0948 0.042 Uiso calc R 1
N N1 0.43751(14) 0.21729(10) 0.1249(13) 0.0413(7) Uani d . 1
N N2 0.28665(15) 0.36505(10) 0.3998(9) 0.0397(7) Uani d . 1
H H2A 0.2618 0.3589 0.5383 0.06 Uiso calc R 1
H H2B 0.2617 0.3726 0.2641 0.06 Uiso calc R 1
H H2C 0.3131 0.3872 0.4392 0.06 Uiso calc R 1
O O1 0.44171(14) 0.18736(10) 0.2833(7) 0.0549(9) Uani d . 1
O O2 0.46439(14) 0.21709(10) -0.0926(8) 0.0588(9) Uani d . 1
Br Br1 0.186979(17) 0.344520(12) 0.88052(13) 0.03852(13) Uani d . 1

loop_
_atom_site_aniso_label
_atom_site_aniso_U_11
_atom_site_aniso_U_22
_atom_site_aniso_U_33
_atom_site_aniso_U_12
_atom_site_aniso_U_13
_atom_site_aniso_U_23
C1 0.0266(17) 0.0278(19) 0.040(2) -0.0006(14) -0.0060(16) -0.0015(16)
C2 0.0400(18) 0.0279(18) 0.043(2) -0.0033(14) 0.004(2) 0.0094(19)
C3 0.039(2) 0.037(2) 0.037(2) -0.0055(17) 0.0123(18) 0.0057(17)
C4 0.0257(16) 0.0292(18) 0.029(3) -0.0031(13) -0.0006(16) 0.0005(16)
C5 0.0369(17) 0.0313(18) 0.0337(19) -0.0032(15) 0.004(2) 0.0081(18)
C6 0.0295(17) 0.042(2) 0.033(2) -0.0031(16) 0.0040(16) 0.0035(17)
N1 0.0312(14) 0.0361(17) 0.056(2) 0.0027(14) 0.0010(18) 0.004(3)
N2 0.0449(16) 0.0351(17) 0.0391(19) 0.0017(13) 0.0080(19) 0.0010(18)
O1 0.0561(18) 0.0418(19) 0.067(2) 0.0137(14) -0.0062(15) 0.0100(17)
O2 0.0550(17) 0.0518(19) 0.070(2) 0.0078(14) 0.026(2) -0.002(2)
Br1 0.03616(18) 0.0443(2) 0.03514(19) -0.00076(15) 0.00584(18) -0.00469(18)

loop_
_atom_type_symbol
_atom_type_description
_atom_type_scat_dispersion_real
_atom_type_scat_dispersion_imag
_atom_type_scat_source
C C 0.0033 0.0016 'International Tables Vol C Tables 4.2.6.8 and 6.1.1.4'
H H 0 0 'International Tables Vol C Tables 4.2.6.8 and 6.1.1.4'
N N 0.0061 0.0033 'International Tables Vol C Tables 4.2.6.8 and 6.1.1.4'
O O 0.0106 0.006 'International Tables Vol C Tables 4.2.6.8 and 6.1.1.4'
Br Br -0.2901 2.4595 'International Tables Vol C Tables 4.2.6.8 and 6.1.1.4'
Pb Pb -3.3944 10.1111 'International Tables Vol C Tables 4.2.6.8 and 6.1.1.4'

loop_
_geom_angle_atom_site_label_1
_geom_angle_atom_site_label_2
_geom_angle_atom_site_label_3
_geom_angle
C2 C1 C6 123.0(3)
C2 C1 N1 118.5(4)
C6 C1 N1 118.6(4)
C1 C2 C3 118.6(3)
C1 C2 H2 120.7
C3 C2 H2 120.7
C4 C3 C2 118.5(4)
C4 C3 H3 120.8
C2 C3 H3 120.8
C3 C4 C5 122.7(3)
C3 C4 N2 119.6(3)
C5 C4 N2 117.7(4)
C6 C5 C4 118.9(3)
C6 C5 H5 120.5
C4 C5 H5 120.5
C5 C6 C1 118.4(3)
C5 C6 H6 120.8
C1 C6 H6 120.8
O1 N1 O2 123.7(4)
O1 N1 C1 118.1(5)
O2 N1 C1 118.2(4)
C4 N2 H2A 109.5
C4 N2 H2B 109.5
H2A N2 H2B 109.5
C4 N2 H2C 109.5
H2A N2 H2C 109.5
H2B N2 H2C 109.5

loop_
_geom_bond_atom_site_label_1
_geom_bond_atom_site_label_2
_geom_bond_distance
_geom_bond_publ_flag
C1 C2 1.370(5) ?
C1 C6 1.380(5) ?
C1 N1 1.474(5) y
C2 C3 1.392(5) ?
C2 H2 0.93 ?
C3 C4 1.368(6) ?
C3 H3 0.93 ?
C4 C5 1.384(5) ?
C4 N2 1.468(5) y
C5 C6 1.375(5) ?
C5 H5 0.93 ?
C6 H6 0.93 ?
N1 O1 1.218(6) y
N1 O2 1.236(7) y
N2 H2A 0.89 ?
N2 H2B 0.89 ?
N2 H2C 0.89 ?

loop_
_geom_hbond_atom_site_label_D
_geom_hbond_atom_site_label_H
_geom_hbond_atom_site_label_A
_geom_hbond_site_symmetry_A
_geom_hbond_distance_DH
_geom_hbond_distance_HA
_geom_hbond_distance_DA
_geom_hbond_angle_DHA
N2 H2A Br1 . 0.89 2.37 3.253(4) 174.4
N2 H2B O1 11_554 0.89 2.48 2.915(5) 110.3
N2 H2B Br1 1_554 0.89 2.63 3.402(5) 146.1
N2 H2C Br1 8_554 0.89 2.79 3.535(4) 142.3

loop_
_geom_torsion_atom_site_label_1
_geom_torsion_atom_site_label_2
_geom_torsion_atom_site_label_3
_geom_torsion_atom_site_label_4
_geom_torsion
C6 C1 C2 C3 1.1(6)
N1 C1 C2 C3 179.7(4)
C1 C2 C3 C4 -2.1(6)
C2 C3 C4 C5 2.2(6)
C2 C3 C4 N2 -178.8(4)
C3 C4 C5 C6 -1.1(6)
N2 C4 C5 C6 179.8(4)
C4 C5 C6 C1 0.0(5)
C2 C1 C6 C5 -0.1(5)
N1 C1 C6 C5 -178.7(4)
C2 C1 N1 O1 -13.0(5)
C6 C1 N1 O1 165.6(3)
C2 C1 N1 O2 165.9(4)
C6 C1 N1 O2 -15.4(5)

loop_
_cod_related_entry_id
_cod_related_entry_database
_cod_related_entry_code
1 ChemSpider 13757042
